data_4104373
loop_
_publ_author_name
'Alexander I. Prikhod'ko'
'Jean-Pierre Sauvage'

_publ_section_title
;
 Passing Two Strings through the Same Ring Using an Octahedral Metal
 Center as Template: A New Synthesis of [3]Rotaxanes
;
_journal_name_full 'Journal of the American Chemical Society'
_journal_page_first 6794
_journal_page_last 6807
_journal_paper_doi 10.1021/ja809267z
_journal_volume 131
_journal_year 2009
_chemical_formula_moiety 'C96 H72 Co N6 O6, 3(F6 P), 4(C3 H6 O)'
_chemical_formula_sum 'C108 H96 Co F18 N6 O10 P3'
_chemical_formula_weight 2131.75
_chemical_name_systematic
;
 ?
;
_space_group_IT_number 15
_symmetry_cell_setting monoclinic
_symmetry_space_group_name_Hall '-C 2yc'
_symmetry_space_group_name_H-M 'C 1 2/c 1'
_atom_sites_solution_hydrogens geom
_atom_sites_solution_primary direct
_atom_sites_solution_secondary difmap
_audit_creation_method SHELXL-97
_cell_angle_alpha 90.00
_cell_angle_beta 117.8890(10)
_cell_angle_gamma 90.00
_cell_formula_units_Z 4
_cell_length_a 31.0363(5)
_cell_length_b 13.1163(2)
_cell_length_c 27.6377(6)
_cell_measurement_reflns_used 22082
_cell_measurement_temperature 173(2)
_cell_measurement_theta_max 27.485
_cell_measurement_theta_min 0.998
_cell_volume 9944.1(3)
_computing_cell_refinement 'Denzo (Nonius B.V., 1998)'
_computing_data_collection 'Collect (Nonius B.V., 1998)'
_computing_data_reduction 'Denzo (Nonius B.V., 1998)'
_computing_molecular_graphics 'PLATON 98 (Spek, 1998)'
_computing_publication_material 'SHELXL-97 (Sheldrick, 1997)'
_computing_structure_refinement 'SHELXL-97 (Sheldrick, 1997)'
_computing_structure_solution 'SHELXS-97 (Sheldrick, 1997)'
_diffrn_ambient_temperature 173(2)
_diffrn_measured_fraction_theta_full 0.989
_diffrn_measured_fraction_theta_max 0.989
_diffrn_measurement_device_type KappaCCD
_diffrn_measurement_method 'phi and omega scans'
_diffrn_radiation_monochromator graphite
_diffrn_radiation_source 'fine-focus sealed tube'
_diffrn_radiation_type MoK\a
_diffrn_radiation_wavelength 0.71073
_diffrn_reflns_av_R_equivalents 0.0653
_diffrn_reflns_av_sigmaI/netI 0.1076
_diffrn_reflns_limit_h_max 40
_diffrn_reflns_limit_h_min -40
_diffrn_reflns_limit_k_max 16
_diffrn_reflns_limit_k_min -15
_diffrn_reflns_limit_l_max 34
_diffrn_reflns_limit_l_min -35
_diffrn_reflns_number 27572
_diffrn_reflns_theta_full 27.49
_diffrn_reflns_theta_max 27.49
_diffrn_reflns_theta_min 1.48
_exptl_absorpt_coefficient_mu 0.318
_exptl_absorpt_correction_type none
_exptl_crystal_colour orange
_exptl_crystal_density_diffrn 1.424
_exptl_crystal_density_method 'not measured'
_exptl_crystal_description prism
_exptl_crystal_F_000 4400
_exptl_crystal_size_max 0.40
_exptl_crystal_size_mid 0.30
_exptl_crystal_size_min 0.20
_refine_diff_density_max 1.016
_refine_diff_density_min -1.219
_refine_diff_density_rms 0.103
_refine_ls_extinction_method none
_refine_ls_goodness_of_fit_ref 1.073
_refine_ls_hydrogen_treatment constr
_refine_ls_matrix_type full
_refine_ls_number_parameters 634
_refine_ls_number_reflns 11272
_refine_ls_number_restraints 0
_refine_ls_restrained_S_all 1.073
_refine_ls_R_factor_all 0.1591
_refine_ls_R_factor_gt 0.0880
_refine_ls_shift/su_max 0.000
_refine_ls_shift/su_mean 0.000
_refine_ls_structure_factor_coef Fsqd
_refine_ls_weighting_details 'calc w=1/[\s^2^(Fo^2^)+(0.1723P)^2^+0.0000P] where P=(Fo^2^+2Fc^2^)/3'
_refine_ls_weighting_scheme calc
_refine_ls_wR_factor_gt 0.2527
_refine_ls_wR_factor_ref 0.2969
_reflns_number_gt 6081
_reflns_number_total 11272
_reflns_threshold_expression I>2sigma(I)
_cod_data_source_file ja809267z_si_003.cif
_cod_data_source_block sauv4
_cod_original_sg_symbol_H-M 'C 2/c'
_cod_database_code 4104373

loop_
_symmetry_equiv_pos_as_xyz
'x, y, z'
'-x, y, -z+1/2'
'x+1/2, y+1/2, z'
'-x+1/2, y+1/2, -z+1/2'
'-x, -y, -z'
'x, -y, z-1/2'
'-x+1/2, -y+1/2, -z'
'x+1/2, -y+1/2, z-1/2'

loop_
_atom_site_label
_atom_site_type_symbol
_atom_site_fract_x
_atom_site_fract_y
_atom_site_fract_z
_atom_site_U_iso_or_equiv
_atom_site_adp_type
_atom_site_occupancy
_atom_site_symmetry_multiplicity
_atom_site_calc_flag
_atom_site_refinement_flags
_atom_site_disorder_assembly
_atom_site_disorder_group
C1 C 0.41643(14) 0.9777(3) 0.20052(16) 0.0259(9) Uani 1 1 d . . .
C2 C 0.38195(15) 0.9133(3) 0.16313(18) 0.0317(10) Uani 1 1 d . . .
H2 H 0.3517 0.9039 0.1633 0.038 Uiso 1 1 calc R . .
C3 C 0.39145(15) 0.8609(3) 0.12445(17) 0.0305(10) Uani 1 1 d . . .
C4 C 0.35733(17) 0.7926(3) 0.08543(18) 0.0381(11) Uani 1 1 d . . .
H4 H 0.3261 0.7835 0.0832 0.046 Uiso 1 1 calc R . .
C5 C 0.36951(18) 0.7409(3) 0.0517(2) 0.0422(12) Uani 1 1 d . . .
H5 H 0.3466 0.6953 0.0256 0.051 Uiso 1 1 calc R . .
C6 C 0.41577(18) 0.7532(3) 0.05438(19) 0.0399(11) Uani 1 1 d . . .
H6 H 0.4236 0.7134 0.0308 0.048 Uiso 1 1 calc R . .
C7 C 0.44933(17) 0.8193(3) 0.08919(18) 0.0333(10) Uani 1 1 d . . .
C8 C 0.43694(15) 0.8771(3) 0.12589(17) 0.0282(9) Uani 1 1 d . . .
C9 C 0.46968(15) 0.9444(3) 0.16435(16) 0.0260(9) Uani 1 1 d . . .
H9 H 0.5003 0.9549 0.1651 0.031 Uiso 1 1 calc R . .
C10 C 0.49729(16) 0.8328(3) 0.09148(18) 0.0334(10) Uani 1 1 d . . .
C11 C 0.53140(19) 0.7550(4) 0.1103(2) 0.0467(13) Uani 1 1 d . . .
H11 H 0.5236 0.6930 0.1221 0.056 Uiso 1 1 calc R . .
C12 C 0.5766(2) 0.7652(4) 0.1123(2) 0.0517(14) Uani 1 1 d . . .
H12 H 0.5991 0.7100 0.1247 0.062 Uiso 1 1 calc R . .
C13 C 0.58914(19) 0.8553(4) 0.0965(2) 0.0483(13) Uani 1 1 d . . .
C14 C 0.5559(2) 0.9340(4) 0.0770(2) 0.0505(14) Uani 1 1 d . . .
H14 H 0.5641 0.9955 0.0650 0.061 Uiso 1 1 calc R . .
C15 C 0.51038(19) 0.9237(4) 0.0747(2) 0.0438(12) Uani 1 1 d . . .
H15 H 0.4879 0.9788 0.0618 0.053 Uiso 1 1 calc R . .
C16 C 0.6649(2) 0.7908(6) 0.1080(3) 0.092(2) Uani 1 1 d . . .
H16A H 0.6778 0.7707 0.1465 0.137 Uiso 1 1 calc R . .
H16B H 0.6918 0.8109 0.1010 0.137 Uiso 1 1 calc R . .
H16C H 0.6474 0.7331 0.0844 0.137 Uiso 1 1 calc R . .
C17 C 0.41157(15) 1.0314(3) 0.24346(17) 0.0291(9) Uani 1 1 d . . .
C18 C 0.37451(15) 1.0196(3) 0.25612(18) 0.0334(10) Uani 1 1 d . . .
H18 H 0.3487 0.9738 0.2353 0.040 Uiso 1 1 calc R . .
C19 C 0.37376(16) 1.0747(3) 0.29994(18) 0.0339(10) Uani 1 1 d . . .
C20 C 0.33679(18) 1.0633(4) 0.3153(2) 0.0449(12) Uani 1 1 d . . .
H20 H 0.3105 1.0176 0.2960 0.054 Uiso 1 1 calc R . .
C21 C 0.33935(19) 1.1198(4) 0.3592(2) 0.0465(13) Uani 1 1 d . . .
H21 H 0.3152 1.1103 0.3708 0.056 Uiso 1 1 calc R . .
C22 C 0.37655(17) 1.1900(4) 0.38643(19) 0.0425(12) Uani 1 1 d . . .
H22 H 0.3769 1.2280 0.4159 0.051 Uiso 1 1 calc R . .
C23 C 0.41285(16) 1.2061(4) 0.37209(18) 0.0363(11) Uani 1 1 d . . .
C24 C 0.41161(15) 1.1454(3) 0.32776(17) 0.0307(10) Uani 1 1 d . . .
C25 C 0.44951(15) 1.1513(3) 0.31325(16) 0.0268(9) Uani 1 1 d . . .
H25 H 0.4757 1.1970 0.3330 0.032 Uiso 1 1 calc R . .
C26 C 0.45102(17) 1.2859(3) 0.39849(18) 0.0348(10) Uani 1 1 d . . .
C27 C 0.48202(17) 1.2827(4) 0.4544(2) 0.0409(11) Uani 1 1 d . . .
H27 H 0.4793 1.2282 0.4755 0.049 Uiso 1 1 calc R . .
C28 C 0.51706(18) 1.3580(4) 0.4802(2) 0.0410(11) Uani 1 1 d . . .
H28 H 0.5384 1.3543 0.5184 0.049 Uiso 1 1 calc R . .
C29 C 0.52048(17) 1.4385(3) 0.4494(2) 0.0372(11) Uani 1 1 d . . .
C30 C 0.48923(18) 1.4432(4) 0.39331(19) 0.0385(11) Uani 1 1 d . . .
H30 H 0.4915 1.4984 0.3723 0.046 Uiso 1 1 calc R . .
C31 C 0.45512(17) 1.3677(4) 0.36842(19) 0.0371(11) Uani 1 1 d . . .
H31 H 0.4340 1.3711 0.3301 0.045 Uiso 1 1 calc R . .
C32 C 0.58820(18) 1.5113(4) 0.5270(2) 0.0496(13) Uani 1 1 d . . .
H32A H 0.5715 1.5094 0.5495 0.074 Uiso 1 1 calc R . .
H32B H 0.6097 1.5709 0.5370 0.074 Uiso 1 1 calc R . .
H32C H 0.6076 1.4491 0.5331 0.074 Uiso 1 1 calc R . .
C33 C 0.52078(14) 1.3042(3) 0.27765(16) 0.0273(9) Uani 1 1 d . . .
C34 C 0.54315(15) 1.3906(3) 0.30727(18) 0.0300(10) Uani 1 1 d . . .
H34 H 0.5323 1.4560 0.2914 0.036 Uiso 1 1 calc R . .
C35 C 0.58152(15) 1.3827(3) 0.36023(17) 0.0287(9) Uani 1 1 d . . .
C36 C 0.60646(16) 1.4686(3) 0.39198(19) 0.0362(11) Uani 1 1 d . . .
H36 H 0.5971 1.5354 0.3775 0.043 Uiso 1 1 calc R . .
C37 C 0.64385(16) 1.4553(3) 0.44335(19) 0.0378(11) Uani 1 1 d . . .
H37 H 0.6609 1.5131 0.4643 0.045 Uiso 1 1 calc R . .
C38 C 0.65766(16) 1.3565(4) 0.46600(19) 0.0374(11) Uani 1 1 d . . .
H38 H 0.6838 1.3496 0.5020 0.045 Uiso 1 1 calc R . .
C39 C 0.63472(16) 1.2714(3) 0.43785(17) 0.0317(10) Uani 1 1 d . . .
C40 C 0.59557(15) 1.2833(3) 0.38328(16) 0.0265(9) Uani 1 1 d . . .
C41 C 0.57198(14) 1.1995(3) 0.34971(16) 0.0257(9) Uani 1 1 d . . .
H41 H 0.5825 1.1329 0.3639 0.031 Uiso 1 1 calc R . .
C42 C 0.65016(16) 1.1672(3) 0.46285(17) 0.0317(10) Uani 1 1 d . . .
C43 C 0.61921(17) 1.1040(3) 0.47326(19) 0.0378(11) Uani 1 1 d . . .
H43 H 0.5865 1.1249 0.4618 0.045 Uiso 1 1 calc R . .
C44 C 0.63490(17) 1.0135(4) 0.49938(19) 0.0388(11) Uani 1 1 d . . .
H44 H 0.6134 0.9722 0.5066 0.047 Uiso 1 1 calc R . .
C45 C 0.68258(18) 0.9809(4) 0.51572(18) 0.0382(11) Uani 1 1 d . . .
C46 C 0.71345(18) 1.0404(4) 0.5056(2) 0.0482(13) Uani 1 1 d . . .
H46 H 0.7458 1.0186 0.5162 0.058 Uiso 1 1 calc R . .
C47 C 0.69680(18) 1.1334(4) 0.4796(2) 0.0463(13) Uani 1 1 d . . .
H47 H 0.7186 1.1753 0.4732 0.056 Uiso 1 1 calc R . .
C48 C 0.7423(2) 0.8503(5) 0.5569(2) 0.0626(16) Uani 1 1 d . . .
H48A H 0.7466 0.8445 0.5241 0.094 Uiso 1 1 calc R . .
H48B H 0.7463 0.7830 0.5739 0.094 Uiso 1 1 calc R . .
H48C H 0.7667 0.8973 0.5829 0.094 Uiso 1 1 calc R . .
C49 C 0.6702(3) 0.2971(5) 0.2962(3) 0.0695(18) Uani 1 1 d . . .
C50 C 0.6970(3) 0.3004(7) 0.2631(3) 0.107(3) Uani 1 1 d . . .
H50A H 0.6750 0.3247 0.2261 0.160 Uiso 1 1 calc R . .
H50B H 0.7086 0.2319 0.2611 0.160 Uiso 1 1 calc R . .
H50C H 0.7248 0.3468 0.2805 0.160 Uiso 1 1 calc R . .
C51 C 0.7011(2) 0.2936(7) 0.3564(3) 0.095(3) Uani 1 1 d . . .
H51A H 0.6802 0.2881 0.3741 0.142 Uiso 1 1 calc R . .
H51B H 0.7206 0.3560 0.3687 0.142 Uiso 1 1 calc R . .
H51C H 0.7228 0.2344 0.3662 0.142 Uiso 1 1 calc R . .
C52 C 0.8147(6) 0.9066(11) 0.7173(7) 0.171(2) Uani 1 1 d . . .
C53 C 0.8621(5) 0.9113(9) 0.7272(6) 0.171(2) Uani 1 1 d . . .
H53A H 0.8659 0.9675 0.7061 0.256 Uiso 1 1 calc R . .
H53B H 0.8710 0.8470 0.7163 0.256 Uiso 1 1 calc R . .
H53C H 0.8833 0.9230 0.7663 0.256 Uiso 1 1 calc R . .
C54 C 0.8024(4) 0.8284(9) 0.7440(5) 0.171(2) Uani 1 1 d . . .
H54A H 0.7673 0.8305 0.7322 0.256 Uiso 1 1 calc R . .
H54B H 0.8204 0.8385 0.7837 0.256 Uiso 1 1 calc R . .
H54C H 0.8109 0.7620 0.7346 0.256 Uiso 1 1 calc R . .
N1 N 0.46036(11) 0.9946(2) 0.19985(13) 0.0227(7) Uani 1 1 d . . .
N2 N 0.45039(12) 1.0970(2) 0.27394(13) 0.0254(7) Uani 1 1 d . . .
N3 N 0.53590(12) 1.2086(2) 0.29944(13) 0.0233(7) Uani 1 1 d . . .
O1 O 0.63247(14) 0.8739(3) 0.09684(17) 0.0673(11) Uani 1 1 d . . .
O2 O 0.55314(12) 1.5178(2) 0.47081(14) 0.0457(8) Uani 1 1 d . . .
O3 O 0.69474(13) 0.8881(2) 0.54216(14) 0.0476(9) Uani 1 1 d . . .
O4 O 0.62553(16) 0.2965(4) 0.27476(18) 0.0820(14) Uani 1 1 d . . .
O5 O 0.7852(3) 0.9581(6) 0.6822(4) 0.171(2) Uani 1 1 d . . .
F1 F 0.7938(3) 0.9126(8) 0.4341(5) 0.1038(10) Uani 0.50 1 d P A 1
F2 F 0.7963(3) 1.0597(8) 0.4081(4) 0.1038(10) Uani 0.50 1 d P A 1
F3 F 0.8090(4) 0.9189(8) 0.3677(4) 0.1038(10) Uani 0.50 1 d P A 1
F4 F 0.7448(3) 1.0198(8) 0.3187(4) 0.1038(10) Uani 0.50 1 d P A 1
F5 F 0.7306(5) 0.8696(12) 0.3481(4) 0.1038(10) Uani 0.50 1 d P A 1
F6 F 0.7245(4) 1.0164(9) 0.3857(4) 0.1038(10) Uani 0.50 1 d P A 1
F1B F 0.7774(3) 0.9457(8) 0.4359(4) 0.1038(10) Uani 0.50 1 d P A 2
F2B F 0.8031(3) 1.0508(8) 0.3835(4) 0.1038(10) Uani 0.50 1 d P A 2
F3B F 0.8047(4) 0.8741(8) 0.3823(4) 0.1038(10) Uani 0.50 1 d P A 2
F4B F 0.7477(3) 0.9624(8) 0.3101(4) 0.1038(10) Uani 0.50 1 d P A 2
F5B F 0.7296(5) 0.8730(12) 0.3664(4) 0.1038(10) Uani 0.50 1 d P A 2
F6B F 0.7196(4) 1.0347(9) 0.3624(4) 0.1038(10) Uani 0.50 1 d P A 2
F7 F 0.47442(13) 0.7689(2) 0.26811(16) 0.0863(12) Uani 1 1 d . . .
F8 F 0.45456(13) 0.6803(2) 0.19032(14) 0.0783(11) Uani 1 1 d . . .
F9 F 0.47441(13) 0.5966(2) 0.26874(14) 0.0643(9) Uani 1 1 d . . .
P1 P 0.76638(6) 0.96118(13) 0.37420(7) 0.0622(5) Uani 1 1 d . . .
P2 P 0.5000 0.68300(14) 0.2500 0.0533(6) Uani 1 2 d S . .
Co1 Co 0.5000 1.09857(5) 0.2500 0.0225(2) Uani 1 2 d S . .

loop_
_atom_site_aniso_label
_atom_site_aniso_U_11
_atom_site_aniso_U_22
_atom_site_aniso_U_33
_atom_site_aniso_U_23
_atom_site_aniso_U_13
_atom_site_aniso_U_12
C1 0.029(2) 0.023(2) 0.026(2) 0.0005(17) 0.0124(19) -0.0004(17)
C2 0.026(2) 0.035(2) 0.036(2) 0.002(2) 0.016(2) -0.0036(19)
C3 0.035(2) 0.021(2) 0.030(2) -0.0016(18) 0.010(2) -0.0039(18)
C4 0.037(3) 0.038(3) 0.034(3) -0.007(2) 0.013(2) -0.010(2)
C5 0.052(3) 0.028(2) 0.039(3) -0.008(2) 0.014(2) -0.012(2)
C6 0.056(3) 0.031(2) 0.035(3) -0.006(2) 0.023(2) -0.002(2)
C7 0.048(3) 0.025(2) 0.029(2) -0.0016(18) 0.019(2) 0.005(2)
C8 0.033(2) 0.024(2) 0.026(2) 0.0022(17) 0.012(2) -0.0003(17)
C9 0.030(2) 0.022(2) 0.026(2) -0.0025(17) 0.0137(19) 0.0006(17)
C10 0.043(3) 0.030(2) 0.030(2) -0.0062(19) 0.020(2) -0.003(2)
C11 0.057(3) 0.038(3) 0.051(3) 0.006(2) 0.031(3) 0.002(2)
C12 0.052(3) 0.057(3) 0.050(3) 0.011(3) 0.028(3) 0.012(3)
C13 0.049(3) 0.063(4) 0.044(3) -0.010(3) 0.031(3) -0.002(3)
C14 0.067(4) 0.040(3) 0.060(4) -0.007(3) 0.043(3) -0.008(3)
C15 0.048(3) 0.044(3) 0.048(3) -0.002(2) 0.030(3) 0.005(2)
C16 0.054(4) 0.125(7) 0.111(6) 0.030(5) 0.050(4) 0.020(4)
C17 0.027(2) 0.030(2) 0.028(2) 0.0001(18) 0.0117(19) -0.0028(18)
C18 0.026(2) 0.039(3) 0.033(2) -0.001(2) 0.012(2) -0.0044(19)
C19 0.031(2) 0.041(3) 0.033(2) -0.002(2) 0.018(2) -0.001(2)
C20 0.041(3) 0.056(3) 0.044(3) -0.005(2) 0.025(3) -0.010(2)
C21 0.050(3) 0.059(3) 0.046(3) 0.002(2) 0.036(3) -0.005(3)
C22 0.046(3) 0.056(3) 0.036(3) -0.009(2) 0.028(2) -0.006(2)
C23 0.036(2) 0.042(3) 0.035(3) -0.002(2) 0.019(2) 0.005(2)
C24 0.033(2) 0.032(2) 0.031(2) 0.0002(19) 0.018(2) 0.0041(19)
C25 0.033(2) 0.022(2) 0.029(2) -0.0029(17) 0.017(2) -0.0034(17)
C26 0.040(3) 0.038(3) 0.031(2) -0.006(2) 0.021(2) 0.001(2)
C27 0.045(3) 0.043(3) 0.040(3) 0.008(2) 0.024(2) 0.004(2)
C28 0.046(3) 0.042(3) 0.034(3) -0.004(2) 0.018(2) 0.001(2)
C29 0.038(3) 0.035(3) 0.043(3) -0.003(2) 0.023(2) 0.003(2)
C30 0.049(3) 0.035(3) 0.036(3) -0.003(2) 0.023(2) 0.005(2)
C31 0.042(3) 0.043(3) 0.031(2) 0.000(2) 0.020(2) 0.007(2)
C32 0.043(3) 0.048(3) 0.049(3) -0.004(2) 0.014(3) -0.001(2)
C33 0.027(2) 0.028(2) 0.027(2) 0.0014(17) 0.0123(19) 0.0006(17)
C34 0.034(2) 0.022(2) 0.036(2) -0.0033(18) 0.017(2) -0.0014(18)
C35 0.030(2) 0.029(2) 0.029(2) -0.0049(18) 0.015(2) -0.0020(18)
C36 0.039(3) 0.023(2) 0.041(3) -0.0016(19) 0.015(2) -0.0021(19)
C37 0.036(3) 0.032(3) 0.034(3) -0.010(2) 0.008(2) -0.007(2)
C38 0.030(2) 0.041(3) 0.032(3) -0.009(2) 0.006(2) -0.004(2)
C39 0.033(2) 0.032(2) 0.030(2) -0.0032(19) 0.015(2) -0.0005(19)
C40 0.027(2) 0.027(2) 0.026(2) -0.0026(17) 0.0126(19) 0.0001(17)
C41 0.025(2) 0.028(2) 0.028(2) -0.0013(18) 0.0154(19) 0.0021(17)
C42 0.034(2) 0.035(2) 0.021(2) -0.0016(18) 0.0091(19) 0.001(2)
C43 0.033(2) 0.040(3) 0.040(3) -0.001(2) 0.016(2) 0.002(2)
C44 0.041(3) 0.038(3) 0.036(3) -0.001(2) 0.016(2) -0.001(2)
C45 0.046(3) 0.037(3) 0.029(2) 0.006(2) 0.015(2) 0.007(2)
C46 0.037(3) 0.051(3) 0.054(3) 0.011(3) 0.018(3) 0.012(2)
C47 0.038(3) 0.043(3) 0.060(3) 0.009(3) 0.025(3) 0.003(2)
C48 0.067(4) 0.055(4) 0.064(4) 0.013(3) 0.029(3) 0.029(3)
C49 0.069(4) 0.063(4) 0.093(5) -0.019(4) 0.051(4) -0.010(3)
C50 0.090(6) 0.158(8) 0.101(6) -0.050(6) 0.068(5) -0.035(5)
C51 0.050(4) 0.151(7) 0.089(6) 0.018(5) 0.038(4) 0.004(4)
C52 0.172(6) 0.160(5) 0.184(6) 0.020(4) 0.087(5) -0.028(5)
C53 0.172(6) 0.160(5) 0.184(6) 0.020(4) 0.087(5) -0.028(5)
C54 0.172(6) 0.160(5) 0.184(6) 0.020(4) 0.087(5) -0.028(5)
N1 0.0239(17) 0.0185(17) 0.0254(18) 0.0038(14) 0.0111(15) -0.0001(13)
N2 0.0258(18) 0.0238(18) 0.0235(17) 0.0007(14) 0.0091(15) -0.0028(14)
N3 0.0266(18) 0.0198(17) 0.0252(18) -0.0010(14) 0.0135(16) -0.0008(14)
O1 0.055(2) 0.090(3) 0.072(3) -0.002(2) 0.042(2) 0.001(2)
O2 0.049(2) 0.0400(19) 0.045(2) -0.0049(16) 0.0195(18) -0.0048(16)
O3 0.056(2) 0.042(2) 0.043(2) 0.0104(15) 0.0218(18) 0.0161(16)
O4 0.052(3) 0.116(4) 0.076(3) -0.037(3) 0.028(2) -0.014(3)
O5 0.172(6) 0.160(5) 0.184(6) 0.020(4) 0.087(5) -0.028(5)
F1 0.0777(15) 0.118(2) 0.094(2) 0.000(2) 0.0219(17) 0.0053(15)
F2 0.0777(15) 0.118(2) 0.094(2) 0.000(2) 0.0219(17) 0.0053(15)
F3 0.0777(15) 0.118(2) 0.094(2) 0.000(2) 0.0219(17) 0.0053(15)
F4 0.0777(15) 0.118(2) 0.094(2) 0.000(2) 0.0219(17) 0.0053(15)
F5 0.0777(15) 0.118(2) 0.094(2) 0.000(2) 0.0219(17) 0.0053(15)
F6 0.0777(15) 0.118(2) 0.094(2) 0.000(2) 0.0219(17) 0.0053(15)
F1B 0.0777(15) 0.118(2) 0.094(2) 0.000(2) 0.0219(17) 0.0053(15)
F2B 0.0777(15) 0.118(2) 0.094(2) 0.000(2) 0.0219(17) 0.0053(15)
F3B 0.0777(15) 0.118(2) 0.094(2) 0.000(2) 0.0219(17) 0.0053(15)
F4B 0.0777(15) 0.118(2) 0.094(2) 0.000(2) 0.0219(17) 0.0053(15)
F5B 0.0777(15) 0.118(2) 0.094(2) 0.000(2) 0.0219(17) 0.0053(15)
F6B 0.0777(15) 0.118(2) 0.094(2) 0.000(2) 0.0219(17) 0.0053(15)
F7 0.094(3) 0.0361(18) 0.091(3) -0.0166(17) 0.012(2) 0.0167(17)
F8 0.088(3) 0.054(2) 0.053(2) 0.0029(16) -0.0004(19) -0.0086(18)
F9 0.091(3) 0.0396(17) 0.071(2) 0.0067(15) 0.045(2) 0.0070(16)
P1 0.0446(9) 0.0661(11) 0.0563(10) -0.0036(8) 0.0073(8) -0.0032(8)
P2 0.0711(14) 0.0272(10) 0.0408(11) 0.000 0.0089(10) 0.000
Co1 0.0241(4) 0.0208(4) 0.0230(4) 0.000 0.0113(3) 0.000

loop_
_atom_type_symbol
_atom_type_description
_atom_type_scat_dispersion_real
_atom_type_scat_dispersion_imag
_atom_type_scat_source
C C 0.0033 0.0016 'International Tables Vol C Tables 4.2.6.8 and 6.1.1.4'
H H 0.0000 0.0000 'International Tables Vol C Tables 4.2.6.8 and 6.1.1.4'
N N 0.0061 0.0033 'International Tables Vol C Tables 4.2.6.8 and 6.1.1.4'
O O 0.0106 0.0060 'International Tables Vol C Tables 4.2.6.8 and 6.1.1.4'
F F 0.0171 0.0103 'International Tables Vol C Tables 4.2.6.8 and 6.1.1.4'
P P 0.1023 0.0942 'International Tables Vol C Tables 4.2.6.8 and 6.1.1.4'
Co Co 0.3494 0.9721 'International Tables Vol C Tables 4.2.6.8 and 6.1.1.4'

loop_
_geom_angle_atom_site_label_1
_geom_angle_atom_site_label_2
_geom_angle_atom_site_label_3
_geom_angle
_geom_angle_site_symmetry_1
_geom_angle_site_symmetry_3
C2 C1 N1 120.7(4) . .
C2 C1 C17 124.9(4) . .
N1 C1 C17 114.4(3) . .
C1 C2 C3 120.2(4) . .
C1 C2 H2 119.9 . .
C3 C2 H2 119.9 . .
C8 C3 C2 117.8(4) . .
C8 C3 C4 119.8(4) . .
C2 C3 C4 122.4(4) . .
C5 C4 C3 119.6(4) . .
C5 C4 H4 120.2 . .
C3 C4 H4 120.2 . .
C4 C5 C6 121.1(4) . .
C4 C5 H5 119.5 . .
C6 C5 H5 119.5 . .
C7 C6 C5 122.4(4) . .
C7 C6 H6 118.8 . .
C5 C6 H6 118.8 . .
C6 C7 C8 117.6(4) . .
C6 C7 C10 122.4(4) . .
C8 C7 C10 120.0(4) . .
C9 C8 C3 118.8(4) . .
C9 C8 C7 121.8(4) . .
C3 C8 C7 119.3(4) . .
N1 C9 C8 123.3(4) . .
N1 C9 H9 118.4 . .
C8 C9 H9 118.4 . .
C11 C10 C15 117.4(4) . .
C11 C10 C7 120.5(4) . .
C15 C10 C7 122.1(4) . .
C12 C11 C10 121.8(5) . .
C12 C11 H11 119.1 . .
C10 C11 H11 119.1 . .
C13 C12 C11 120.1(5) . .
C13 C12 H12 120.0 . .
C11 C12 H12 120.0 . .
O1 C13 C12 125.2(5) . .
O1 C13 C14 115.1(5) . .
C12 C13 C14 119.7(5) . .
C13 C14 C15 120.3(5) . .
C13 C14 H14 119.9 . .
C15 C14 H14 119.9 . .
C14 C15 C10 120.7(5) . .
C14 C15 H15 119.6 . .
C10 C15 H15 119.6 . .
O1 C16 H16A 109.5 . .
O1 C16 H16B 109.5 . .
H16A C16 H16B 109.5 . .
O1 C16 H16C 109.5 . .
H16A C16 H16C 109.5 . .
H16B C16 H16C 109.5 . .
C18 C17 N2 120.7(4) . .
C18 C17 C1 125.5(4) . .
N2 C17 C1 113.7(3) . .
C17 C18 C19 121.0(4) . .
C17 C18 H18 119.5 . .
C19 C18 H18 119.5 . .
C20 C19 C24 119.7(4) . .
C20 C19 C18 123.0(4) . .
C24 C19 C18 117.3(4) . .
C21 C20 C19 119.0(5) . .
C21 C20 H20 120.5 . .
C19 C20 H20 120.5 . .
C22 C21 C20 121.2(4) . .
C22 C21 H21 119.4 . .
C20 C21 H21 119.4 . .
C23 C22 C21 122.1(4) . .
C23 C22 H22 118.9 . .
C21 C22 H22 118.9 . .
C22 C23 C24 117.3(4) . .
C22 C23 C26 122.5(4) . .
C24 C23 C26 120.1(4) . .
C19 C24 C25 118.3(4) . .
C19 C24 C23 120.6(4) . .
C25 C24 C23 121.0(4) . .
N2 C25 C24 123.3(4) . .
N2 C25 H25 118.3 . .
C24 C25 H25 118.3 . .
C27 C26 C31 118.5(4) . .
C27 C26 C23 120.1(4) . .
C31 C26 C23 121.3(4) . .
C26 C27 C28 121.1(4) . .
C26 C27 H27 119.5 . .
C28 C27 H27 119.5 . .
C29 C28 C27 119.3(4) . .
C29 C28 H28 120.3 . .
C27 C28 H28 120.3 . .
O2 C29 C28 124.2(4) . .
O2 C29 C30 115.6(4) . .
C28 C29 C30 120.2(4) . .
C31 C30 C29 119.7(4) . .
C31 C30 H30 120.1 . .
C29 C30 H30 120.1 . .
C30 C31 C26 121.2(4) . .
C30 C31 H31 119.4 . .
C26 C31 H31 119.4 . .
O2 C32 H32A 109.5 . .
O2 C32 H32B 109.5 . .
H32A C32 H32B 109.5 . .
O2 C32 H32C 109.5 . .
H32A C32 H32C 109.5 . .
H32B C32 H32C 109.5 . .
N3 C33 C34 121.0(4) . .
N3 C33 C33 114.2(2) . 2_655
C34 C33 C33 124.8(2) . 2_655
C33 C34 C35 120.5(4) . .
C33 C34 H34 119.7 . .
C35 C34 H34 119.7 . .
C34 C35 C36 122.9(4) . .
C34 C35 C40 118.0(4) . .
C36 C35 C40 119.1(4) . .
C37 C36 C35 119.8(4) . .
C37 C36 H36 120.1 . .
C35 C36 H36 120.1 . .
C36 C37 C38 120.9(4) . .
C36 C37 H37 119.6 . .
C38 C37 H37 119.6 . .
C39 C38 C37 122.1(4) . .
C39 C38 H38 119.0 . .
C37 C38 H38 119.0 . .
C38 C39 C40 118.1(4) . .
C38 C39 C42 121.0(4) . .
C40 C39 C42 120.9(4) . .
C41 C40 C35 117.7(4) . .
C41 C40 C39 122.2(4) . .
C35 C40 C39 120.1(4) . .
N3 C41 C40 123.2(4) . .
N3 C41 H41 118.4 . .
C40 C41 H41 118.4 . .
C47 C42 C43 117.2(4) . .
C47 C42 C39 120.6(4) . .
C43 C42 C39 122.1(4) . .
C44 C43 C42 121.3(4) . .
C44 C43 H43 119.4 . .
C42 C43 H43 119.4 . .
C43 C44 C45 120.2(4) . .
C43 C44 H44 119.9 . .
C45 C44 H44 119.9 . .
C46 C45 O3 124.8(4) . .
C46 C45 C44 119.9(4) . .
O3 C45 C44 115.3(4) . .
C45 C46 C47 118.9(4) . .
C45 C46 H46 120.6 . .
C47 C46 H46 120.6 . .
C42 C47 C46 122.6(5) . .
C42 C47 H47 118.7 . .
C46 C47 H47 118.7 . .
O3 C48 H48A 109.5 . .
O3 C48 H48B 109.5 . .
H48A C48 H48B 109.5 . .
O3 C48 H48C 109.5 . .
H48A C48 H48C 109.5 . .
H48B C48 H48C 109.5 . .
O4 C49 C51 122.1(6) . .
O4 C49 C50 122.0(7) . .
C51 C49 C50 115.8(6) . .
C49 C50 H50A 109.5 . .
C49 C50 H50B 109.5 . .
H50A C50 H50B 109.5 . .
C49 C50 H50C 109.5 . .
H50A C50 H50C 109.5 . .
H50B C50 H50C 109.5 . .
C49 C51 H51A 109.5 . .
C49 C51 H51B 109.5 . .
H51A C51 H51B 109.5 . .
C49 C51 H51C 109.5 . .
H51A C51 H51C 109.5 . .
H51B C51 H51C 109.5 . .
O5 C52 C53 119.1(16) . .
O5 C52 C54 123.0(16) . .
C53 C52 C54 117.2(15) . .
C52 C53 H53A 109.5 . .
C52 C53 H53B 109.5 . .
H53A C53 H53B 109.5 . .
C52 C53 H53C 109.5 . .
H53A C53 H53C 109.5 . .
H53B C53 H53C 109.5 . .
C52 C54 H54A 109.5 . .
C52 C54 H54B 109.5 . .
H54A C54 H54B 109.5 . .
C52 C54 H54C 109.5 . .
H54A C54 H54C 109.5 . .
H54B C54 H54C 109.5 . .
C9 N1 C1 119.2(3) . .
C9 N1 Co1 126.9(3) . .
C1 N1 Co1 113.8(3) . .
C25 N2 C17 119.2(3) . .
C25 N2 Co1 127.2(3) . .
C17 N2 Co1 113.5(3) . .
C41 N3 C33 119.4(3) . .
C41 N3 Co1 126.8(3) . .
C33 N3 Co1 113.8(3) . .
C13 O1 C16 117.5(5) . .
C29 O2 C32 117.2(4) . .
C45 O3 C48 116.7(4) . .
F3 P1 F4 93.5(5) . .
F3 P1 F5 97.7(6) . .
F4 P1 F5 92.3(6) . .
F3 P1 F5B 109.4(6) . .
F4 P1 F5B 106.2(6) . .
F3 P1 F2B 71.8(5) . .
F4 P1 F2B 74.8(5) . .
F5 P1 F2B 162.4(6) . .
F5B P1 F2B 178.3(6) . .
F3 P1 F4B 75.9(5) . .
F5 P1 F4B 71.5(6) . .
F5B P1 F4B 89.5(5) . .
F2B P1 F4B 91.9(5) . .
F4 P1 F3B 116.3(6) . .
F5 P1 F3B 80.5(6) . .
F5B P1 F3B 86.4(6) . .
F2B P1 F3B 94.4(5) . .
F4B P1 F3B 91.4(5) . .
F3 P1 F1B 108.6(5) . .
F4 P1 F1B 153.8(5) . .
F5 P1 F1B 98.5(6) . .
F5B P1 F1B 80.3(5) . .
F2B P1 F1B 98.3(5) . .
F4B P1 F1B 169.7(5) . .
F3B P1 F1B 89.2(5) . .
F3 P1 F1 84.6(5) . .
F4 P1 F1 172.4(5) . .
F5 P1 F1 95.2(6) . .
F5B P1 F1 81.4(6) . .
F2B P1 F1 97.7(5) . .
F4B P1 F1 154.3(5) . .
F3B P1 F1 64.3(5) . .
F3 P1 F2 93.7(5) . .
F4 P1 F2 92.4(5) . .
F5 P1 F2 167.4(5) . .
F5B P1 F2 149.0(6) . .
F4B P1 F2 116.8(5) . .
F3B P1 F2 107.7(5) . .
F1B P1 F2 72.7(5) . .
F1 P1 F2 80.5(5) . .
F3 P1 F6B 158.0(5) . .
F4 P1 F6B 65.3(5) . .
F5 P1 F6B 89.4(6) . .
F5B P1 F6B 83.5(7) . .
F2B P1 F6B 95.7(5) . .
F4B P1 F6B 86.8(5) . .
F3B P1 F6B 169.8(5) . .
F1B P1 F6B 90.8(5) . .
F1 P1 F6B 115.6(5) . .
F2 P1 F6B 81.9(5) . .
F3 P1 F6 173.7(6) . .
F4 P1 F6 87.6(5) . .
F5 P1 F6 88.5(6) . .
F5B P1 F6 76.2(6) . .
F2B P1 F6 102.5(6) . .
F4B P1 F6 107.6(5) . .
F3B P1 F6 153.9(5) . .
F1B P1 F6 68.9(5) . .
F1 P1 F6 93.5(5) . .
F2 P1 F6 80.0(5) . .
F7 P2 F7 89.6(3) 2_655 .
F7 P2 F8 91.18(19) 2_655 .
F7 P2 F8 90.64(19) . .
F7 P2 F8 90.64(19) 2_655 2_655
F7 P2 F8 91.18(19) . 2_655
F8 P2 F8 177.4(3) . 2_655
F7 P2 F9 90.22(18) 2_655 2_655
F7 P2 F9 179.6(2) . 2_655
F8 P2 F9 88.98(19) . 2_655
F8 P2 F9 89.21(18) 2_655 2_655
F7 P2 F9 179.6(2) 2_655 .
F7 P2 F9 90.22(18) . .
F8 P2 F9 89.21(18) . .
F8 P2 F9 88.98(19) 2_655 .
F9 P2 F9 90.0(2) 2_655 .
N1 Co1 N1 89.66(19) . 2_655
N1 Co1 N2 95.09(13) . 2_655
N1 Co1 N2 84.03(13) 2_655 2_655
N1 Co1 N2 84.03(13) . .
N1 Co1 N2 95.09(13) 2_655 .
N2 Co1 N2 178.77(19) 2_655 .
N1 Co1 N3 176.06(13) . .
N1 Co1 N3 93.27(13) 2_655 .
N2 Co1 N3 87.84(13) 2_655 .
N2 Co1 N3 93.08(13) . .
N1 Co1 N3 93.27(13) . 2_655
N1 Co1 N3 176.06(13) 2_655 2_655
N2 Co1 N3 93.08(13) 2_655 2_655
N2 Co1 N3 87.84(13) . 2_655
N3 Co1 N3 83.92(19) . 2_655

loop_
_geom_bond_atom_site_label_1
_geom_bond_atom_site_label_2
_geom_bond_distance
_geom_bond_site_symmetry_2
C1 C2 1.376(6) .
C1 N1 1.390(5) .
C1 C17 1.447(6) .
C2 C3 1.413(6) .
C2 H2 0.9500 .
C3 C8 1.410(6) .
C3 C4 1.421(6) .
C4 C5 1.342(6) .
C4 H4 0.9500 .
C5 C6 1.412(7) .
C5 H5 0.9500 .
C6 C7 1.351(6) .
C6 H6 0.9500 .
C7 C8 1.455(6) .
C7 C10 1.471(6) .
C8 C9 1.390(6) .
C9 N1 1.321(5) .
C9 H9 0.9500 .
C10 C11 1.385(7) .
C10 C15 1.406(7) .
C11 C12 1.385(7) .
C11 H11 0.9500 .
C12 C13 1.378(8) .
C12 H12 0.9500 .
C13 O1 1.362(6) .
C13 C14 1.379(8) .
C14 C15 1.391(7) .
C14 H14 0.9500 .
C15 H15 0.9500 .
C16 O1 1.416(7) .
C16 H16A 0.9800 .
C16 H16B 0.9800 .
C16 H16C 0.9800 .
C17 C18 1.359(6) .
C17 N2 1.397(5) .
C18 C19 1.420(6) .
C18 H18 0.9500 .
C19 C20 1.405(6) .
C19 C24 1.409(6) .
C20 C21 1.393(7) .
C20 H20 0.9500 .
C21 C22 1.390(7) .
C21 H21 0.9500 .
C22 C23 1.375(6) .
C22 H22 0.9500 .
C23 C24 1.446(6) .
C23 C26 1.491(6) .
C24 C25 1.411(5) .
C25 N2 1.310(5) .
C25 H25 0.9500 .
C26 C27 1.388(6) .
C26 C31 1.398(6) .
C27 C28 1.393(7) .
C27 H27 0.9500 .
C28 C29 1.391(7) .
C28 H28 0.9500 .
C29 O2 1.378(5) .
C29 C30 1.394(6) .
C30 C31 1.376(7) .
C30 H30 0.9500 .
C31 H31 0.9500 .
C32 O2 1.421(6) .
C32 H32A 0.9800 .
C32 H32B 0.9800 .
C32 H32C 0.9800 .
C33 N3 1.375(5) .
C33 C34 1.380(6) .
C33 C33 1.468(8) 2_655
C34 C35 1.393(6) .
C34 H34 0.9500 .
C35 C36 1.416(6) .
C35 C40 1.426(6) .
C36 C37 1.361(6) .
C36 H36 0.9500 .
C37 C38 1.416(6) .
C37 H37 0.9500 .
C38 C39 1.357(6) .
C38 H38 0.9500 .
C39 C40 1.436(6) .
C39 C42 1.505(6) .
C40 C41 1.404(5) .
C41 N3 1.320(5) .
C41 H41 0.9500 .
C42 C47 1.371(6) .
C42 C43 1.397(6) .
C43 C44 1.356(6) .
C43 H43 0.9500 .
C44 C45 1.397(6) .
C44 H44 0.9500 .
C45 C46 1.363(7) .
C45 O3 1.378(5) .
C46 C47 1.386(7) .
C46 H46 0.9500 .
C47 H47 0.9500 .
C48 O3 1.424(6) .
C48 H48A 0.9800 .
C48 H48B 0.9800 .
C48 H48C 0.9800 .
C49 O4 1.228(7) .
C49 C51 1.482(9) .
C49 C50 1.495(9) .
C50 H50A 0.9800 .
C50 H50B 0.9800 .
C50 H50C 0.9800 .
C51 H51A 0.9800 .
C51 H51B 0.9800 .
C51 H51C 0.9800 .
C52 O5 1.186(15) .
C52 C53 1.364(17) .
C52 C54 1.417(16) .
C53 H53A 0.9800 .
C53 H53B 0.9800 .
C53 H53C 0.9800 .
C54 H54A 0.9800 .
C54 H54B 0.9800 .
C54 H54C 0.9800 .
N1 Co1 1.924(3) .
N2 Co1 1.940(3) .
N3 Co1 1.941(3) .
F1 P1 1.599(11) .
F2 P1 1.611(11) .
F3 P1 1.520(11) .
F4 P1 1.559(10) .
F5 P1 1.563(14) .
F6 P1 1.644(12) .
F1B P1 1.588(11) .
F2B P1 1.572(11) .
F3B P1 1.587(11) .
F4B P1 1.585(10) .
F5B P1 1.567(14) .
F6B P1 1.643(11) .
F7 P2 1.588(4) .
F8 P2 1.592(3) .
F9 P2 1.603(3) .
P2 F7 1.588(4) 2_655
P2 F8 1.592(3) 2_655
P2 F9 1.603(3) 2_655
Co1 N1 1.924(3) 2_655
Co1 N2 1.940(3) 2_655
Co1 N3 1.941(3) 2_655

loop_
_geom_torsion_atom_site_label_1
_geom_torsion_atom_site_label_2
_geom_torsion_atom_site_label_3
_geom_torsion_atom_site_label_4
_geom_torsion
_geom_torsion_site_symmetry_1
_geom_torsion_site_symmetry_4
N1 C1 C2 C3 1.8(6) . .
C17 C1 C2 C3 -177.0(4) . .
C1 C2 C3 C8 0.2(6) . .
C1 C2 C3 C4 179.2(4) . .
C8 C3 C4 C5 2.6(7) . .
C2 C3 C4 C5 -176.4(4) . .
C3 C4 C5 C6 0.1(7) . .
C4 C5 C6 C7 -2.3(7) . .
C5 C6 C7 C8 1.7(7) . .
C5 C6 C7 C10 -179.3(4) . .
C2 C3 C8 C9 -1.1(6) . .
C4 C3 C8 C9 179.9(4) . .
C2 C3 C8 C7 175.8(4) . .
C4 C3 C8 C7 -3.2(6) . .
C6 C7 C8 C9 177.9(4) . .
C10 C7 C8 C9 -1.2(6) . .
C6 C7 C8 C3 1.0(6) . .
C10 C7 C8 C3 -178.0(4) . .
C3 C8 C9 N1 -0.1(6) . .
C7 C8 C9 N1 -176.9(4) . .
C6 C7 C10 C11 -67.5(6) . .
C8 C7 C10 C11 111.5(5) . .
C6 C7 C10 C15 112.3(5) . .
C8 C7 C10 C15 -68.8(6) . .
C15 C10 C11 C12 -0.5(7) . .
C7 C10 C11 C12 179.3(5) . .
C10 C11 C12 C13 1.4(8) . .
C11 C12 C13 O1 179.9(5) . .
C11 C12 C13 C14 -2.0(8) . .
O1 C13 C14 C15 -179.9(5) . .
C12 C13 C14 C15 1.8(8) . .
C13 C14 C15 C10 -0.9(8) . .
C11 C10 C15 C14 0.3(7) . .
C7 C10 C15 C14 -179.5(4) . .
C2 C1 C17 C18 5.9(7) . .
N1 C1 C17 C18 -172.9(4) . .
C2 C1 C17 N2 -176.3(4) . .
N1 C1 C17 N2 4.8(5) . .
N2 C17 C18 C19 1.1(6) . .
C1 C17 C18 C19 178.7(4) . .
C17 C18 C19 C20 -178.5(4) . .
C17 C18 C19 C24 3.0(7) . .
C24 C19 C20 C21 -2.3(7) . .
C18 C19 C20 C21 179.3(5) . .
C19 C20 C21 C22 2.7(8) . .
C20 C21 C22 C23 -0.9(8) . .
C21 C22 C23 C24 -1.2(7) . .
C21 C22 C23 C26 175.8(5) . .
C20 C19 C24 C25 176.8(4) . .
C18 C19 C24 C25 -4.7(6) . .
C20 C19 C24 C23 0.2(7) . .
C18 C19 C24 C23 178.7(4) . .
C22 C23 C24 C19 1.5(7) . .
C26 C23 C24 C19 -175.5(4) . .
C22 C23 C24 C25 -175.0(4) . .
C26 C23 C24 C25 8.0(6) . .
C19 C24 C25 N2 2.5(6) . .
C23 C24 C25 N2 179.0(4) . .
C22 C23 C26 C27 60.3(6) . .
C24 C23 C26 C27 -122.8(5) . .
C22 C23 C26 C31 -116.8(5) . .
C24 C23 C26 C31 60.1(6) . .
C31 C26 C27 C28 -1.0(7) . .
C23 C26 C27 C28 -178.2(4) . .
C26 C27 C28 C29 0.9(7) . .
C27 C28 C29 O2 178.9(4) . .
C27 C28 C29 C30 -0.3(7) . .
O2 C29 C30 C31 -179.5(4) . .
C28 C29 C30 C31 -0.3(7) . .
C29 C30 C31 C26 0.2(7) . .
C27 C26 C31 C30 0.4(7) . .
C23 C26 C31 C30 177.6(4) . .
N3 C33 C34 C35 -0.4(6) . .
C33 C33 C34 C35 178.0(5) 2_655 .
C33 C34 C35 C36 178.6(4) . .
C33 C34 C35 C40 -2.2(6) . .
C34 C35 C36 C37 -179.6(4) . .
C40 C35 C36 C37 1.2(6) . .
C35 C36 C37 C38 -1.2(7) . .
C36 C37 C38 C39 0.3(7) . .
C37 C38 C39 C40 0.6(6) . .
C37 C38 C39 C42 179.9(4) . .
C34 C35 C40 C41 4.2(6) . .
C36 C35 C40 C41 -176.5(4) . .
C34 C35 C40 C39 -179.6(4) . .
C36 C35 C40 C39 -0.4(6) . .
C38 C39 C40 C41 175.5(4) . .
C42 C39 C40 C41 -3.9(6) . .
C38 C39 C40 C35 -0.5(6) . .
C42 C39 C40 C35 -179.9(4) . .
C35 C40 C41 N3 -4.0(6) . .
C39 C40 C41 N3 180.0(4) . .
C38 C39 C42 C47 -59.2(6) . .
C40 C39 C42 C47 120.1(5) . .
C38 C39 C42 C43 116.5(5) . .
C40 C39 C42 C43 -64.2(6) . .
C47 C42 C43 C44 0.6(7) . .
C39 C42 C43 C44 -175.2(4) . .
C42 C43 C44 C45 -1.0(7) . .
C43 C44 C45 C46 0.3(7) . .
C43 C44 C45 O3 179.7(4) . .
O3 C45 C46 C47 -178.6(5) . .
C44 C45 C46 C47 0.7(8) . .
C43 C42 C47 C46 0.4(7) . .
C39 C42 C47 C46 176.3(5) . .
C45 C46 C47 C42 -1.1(8) . .
C8 C9 N1 C1 2.1(6) . .
C8 C9 N1 Co1 -173.7(3) . .
C2 C1 N1 C9 -3.0(6) . .
C17 C1 N1 C9 176.0(3) . .
C2 C1 N1 Co1 173.4(3) . .
C17 C1 N1 Co1 -7.7(4) . .
C24 C25 N2 C17 1.7(6) . .
C24 C25 N2 Co1 179.7(3) . .
C18 C17 N2 C25 -3.6(6) . .
C1 C17 N2 C25 178.6(4) . .
C18 C17 N2 Co1 178.2(3) . .
C1 C17 N2 Co1 0.3(4) . .
C40 C41 N3 C33 1.4(6) . .
C40 C41 N3 Co1 -178.8(3) . .
C34 C33 N3 C41 0.8(6) . .
C33 C33 N3 C41 -177.7(4) 2_655 .
C34 C33 N3 Co1 -178.9(3) . .
C33 C33 N3 Co1 2.5(5) 2_655 .
C12 C13 O1 C16 8.1(8) . .
C14 C13 O1 C16 -170.2(5) . .
C28 C29 O2 C32 5.8(6) . .
C30 C29 O2 C32 -175.0(4) . .
C46 C45 O3 C48 -3.8(7) . .
C44 C45 O3 C48 176.9(4) . .
C9 N1 Co1 N1 -82.6(3) . 2_655
C1 N1 Co1 N1 101.4(3) . 2_655
C9 N1 Co1 N2 1.4(3) . 2_655
C1 N1 Co1 N2 -174.6(3) . 2_655
C9 N1 Co1 N2 -177.8(3) . .
C1 N1 Co1 N2 6.3(3) . .
C9 N1 Co1 N3 94.7(3) . 2_655
C1 N1 Co1 N3 -81.2(3) . 2_655
C25 N2 Co1 N1 178.4(4) . .
C17 N2 Co1 N1 -3.6(3) . .
C25 N2 Co1 N1 89.2(3) . 2_655
C17 N2 Co1 N1 -92.7(3) . 2_655
C25 N2 Co1 N3 -4.3(3) . .
C17 N2 Co1 N3 173.7(3) . .
C25 N2 Co1 N3 -88.1(3) . 2_655
C17 N2 Co1 N3 89.9(3) . 2_655
C41 N3 Co1 N1 -3.5(3) . 2_655
C33 N3 Co1 N1 176.3(3) . 2_655
C41 N3 Co1 N2 -87.3(3) . 2_655
C33 N3 Co1 N2 92.4(3) . 2_655
C41 N3 Co1 N2 91.8(3) . .
C33 N3 Co1 N2 -88.4(3) . .
C41 N3 Co1 N3 179.3(4) . 2_655
C33 N3 Co1 N3 -0.9(2) . 2_655
